data_2205961
loop_
_publ_author_name
'Zhang, Xue-Li'
'Lu, Yu-Juan'
'Li, Ji-Zhen'
'Ng, Seik Weng'

_publ_section_title
;<i>catena</i>-Poly[bis[aquacopper(I)-\m-4,4'-bipyridine-\k^2^<i>N</i>:<i>N</i>']
 terephthalate dihydrate]
;
_journal_issue 6
_journal_name_full 'Acta Crystallographica Section E'
_journal_page_first m1061
_journal_page_last m1062
_journal_paper_doi 10.1107/S1600536805013929
_journal_volume 61
_journal_year 2005
_chemical_formula_iupac '[Cu (C10 H8 N2)2 (H2 O)]2 (C8 H4 O4) , 2H2 O'
_chemical_formula_moiety '2C10 H10 Cu N2 O1 + , C8 H4 O4 2- , 2H2 O'
_chemical_formula_sum 'C28 H28 Cu2 N4 O8'
_chemical_formula_weight 675.62
_chemical_name_systematic
;
catena-Poly[bis[aquacopper(I)-\m-4,4'-bipyridine-\k^2^N:N'] terephthalate
dihydrate]
;
_space_group_IT_number 14
_symmetry_cell_setting monoclinic
_symmetry_space_group_name_Hall '-P 2ybc'
_symmetry_space_group_name_H-M 'P 1 21/c 1'
_atom_sites_solution_hydrogens geom
_atom_sites_solution_primary direct
_atom_sites_solution_secondary difmap
_audit_creation_method SHELXL-97
_cell_angle_alpha 90.00
_cell_angle_beta 110.6390(10)
_cell_angle_gamma 90.00
_cell_formula_units_Z 2
_cell_length_a 9.4575(8)
_cell_length_b 21.398(2)
_cell_length_c 7.1568(6)
_cell_measurement_reflns_used 2203
_cell_measurement_temperature 295(2)
_cell_measurement_theta_max 27.4
_cell_measurement_theta_min 2.3
_cell_volume 1355.4(2)
_computing_cell_refinement 'SAINT (Bruker, 2002)'
_computing_data_collection 'SMART (Bruker, 2002)'
_computing_data_reduction SAINT
_computing_molecular_graphics 'ORTEPII (Johnson, 1976)'
_computing_publication_material SHELXL97
_computing_structure_refinement 'SHELXL97 (Sheldrick, 1997)'
_computing_structure_solution 'SHELXS97 (Sheldrick, 1997)'
_diffrn_ambient_temperature 295(2)
_diffrn_measured_fraction_theta_full 0.98
_diffrn_measured_fraction_theta_max 0.98
_diffrn_measurement_device_type 'Bruker APEX area-detector'
_diffrn_measurement_method '\f and \w'
_diffrn_radiation_monochromator graphite
_diffrn_radiation_source 'fine-focus sealed tube'
_diffrn_radiation_type MoK\a
_diffrn_radiation_wavelength 0.71073
_diffrn_reflns_av_R_equivalents 0.027
_diffrn_reflns_av_sigmaI/netI 0.037
_diffrn_reflns_limit_h_max 12
_diffrn_reflns_limit_h_min -11
_diffrn_reflns_limit_k_max 27
_diffrn_reflns_limit_k_min -18
_diffrn_reflns_limit_l_max 8
_diffrn_reflns_limit_l_min -9
_diffrn_reflns_number 8085
_diffrn_reflns_theta_full 27.5
_diffrn_reflns_theta_max 27.5
_diffrn_reflns_theta_min 1.9
_diffrn_standards_decay_% 0
_diffrn_standards_interval_count 0
_diffrn_standards_interval_time 0
_diffrn_standards_number 0
_exptl_absorpt_coefficient_mu 1.629
_exptl_absorpt_correction_T_max 0.706
_exptl_absorpt_correction_T_min 0.468
_exptl_absorpt_correction_type multi-scan
_exptl_absorpt_process_details '(SADABS; Bruker, 2002)'
_exptl_crystal_colour Blue
_exptl_crystal_density_diffrn 1.655
_exptl_crystal_density_method 'not measured'
_exptl_crystal_description Block
_exptl_crystal_F_000 692
_exptl_crystal_size_max 0.35
_exptl_crystal_size_mid 0.26
_exptl_crystal_size_min 0.23
_refine_diff_density_max 0.38
_refine_diff_density_min -0.32
_refine_ls_extinction_method none
_refine_ls_goodness_of_fit_ref 1.03
_refine_ls_hydrogen_treatment mixed
_refine_ls_matrix_type full
_refine_ls_number_parameters 206
_refine_ls_number_reflns 3062
_refine_ls_number_restraints 4
_refine_ls_restrained_S_all 1.03
_refine_ls_R_factor_all 0.054
_refine_ls_R_factor_gt 0.042
_refine_ls_shift/su_max 0.001
_refine_ls_shift/su_mean 0.000
_refine_ls_structure_factor_coef Fsqd
_refine_ls_weighting_details 'calc w = 1/[\s^2^(Fo^2^)+(0.0639P)^2^+0.208P] where P = (Fo^2^+2Fc^2^)/3'
_refine_ls_weighting_scheme calc
_refine_ls_wR_factor_gt 0.106
_refine_ls_wR_factor_ref 0.113
_reflns_number_gt 2442
_reflns_number_total 3062
_reflns_threshold_expression I>2\s(I)
_cod_data_source_file hg6176.cif
_cod_data_source_block I
_cod_depositor_comments
;
The following automatic conversions were performed:
'_symmetry_cell_setting' value 'Monoclinic' changed to 'monoclinic'
according to '/home/saulius/struct/CIF-dictionaries/cif_core.dic'
dictionary named 'cif_core.dic' version 2.4.1 from
2010-06-29.

'_exptl_absorpt_correction_type' value 'Multi-scan' changed
to 'multi-scan' according to
'/home/saulius/struct/CIF-dictionaries/cif_core.dic' dictionary named
'cif_core.dic' version 2.4.1 from 2010-06-29.

Automatic conversion script
Id: cif_fix_enum 1527 2010-12-29 10:47:43Z saulius 

The following automatic conversions were performed:

'_symmetry_cell_setting' value 'Monoclinic' changed to 'monoclinic'
according to /home/saulius/struct/CIF-dictionaries/cif_core.dic
dictionary named 'cif_core.dic' version 2.4.1 from
2010-06-29.

'_exptl_absorpt_correction_type' value 'Multi-scan'
changed to 'multi-scan' according to
/home/saulius/struct/CIF-dictionaries/cif_core.dic dictionary named
'cif_core.dic' version 2.4.1 from 2010-06-29.

Automatic conversion script
Id: cif_fix_values 1715 2011-07-08 13:25:40Z adriana 
;
_cod_original_sg_symbol_H-M 'P 21/c'
_cod_database_code 2205961
_cod_database_fobs_code 2205961

loop_
_symmetry_equiv_pos_as_xyz
'x, y, z'
'-x, y+1/2, -z+1/2'
'-x, -y, -z'
'x, -y-1/2, z-1/2'

loop_
_atom_site_label
_atom_site_fract_x
_atom_site_fract_y
_atom_site_fract_z
_atom_site_U_iso_or_equiv
_atom_site_adp_type
_atom_site_calc_flag
_atom_site_refinement_flags
_atom_site_occupancy
_atom_site_type_symbol
Cu1 0.88949(4) 0.830210(10) 0.76404(5) 0.0394(2) Uani d . 1 Cu
O1 0.4665(2) 0.90040(10) 0.3968(3) 0.0444(5) Uani d . 1 O
O2 0.4039(3) 0.84270(10) 0.1232(4) 0.0710(7) Uani d . 1 O
O1w 0.6446(2) 0.82860(10) 0.6875(4) 0.0535(6) Uani d D 1 O
O2w 0.4243(3) 0.77490(10) 0.7933(4) 0.0699(7) Uani d D 1 O
N1 0.9319(2) 0.74260(10) 0.7868(3) 0.0349(5) Uani d . 1 N
N2 1.0698(2) 0.41720(10) 0.7547(3) 0.0318(4) Uani d . 1 N
C1 1.0714(3) 0.71910(10) 0.8628(5) 0.0491(8) Uani d . 1 C
C2 1.1033(3) 0.65630(10) 0.8618(5) 0.0487(8) Uani d . 1 C
C3 0.9869(2) 0.61370(10) 0.7809(3) 0.0282(5) Uani d . 1 C
C4 0.8437(3) 0.63840(10) 0.7059(5) 0.0529(8) Uani d . 1 C
C5 0.8201(3) 0.70130(10) 0.7116(5) 0.0533(8) Uani d . 1 C
C6 1.1820(3) 0.45770(10) 0.8415(4) 0.0385(6) Uani d . 1 C
C7 1.1597(3) 0.52090(10) 0.8546(4) 0.0346(6) Uani d . 1 C
C8 1.0157(3) 0.54580(10) 0.7744(3) 0.0275(5) Uani d . 1 C
C9 0.8989(3) 0.50330(10) 0.6865(4) 0.0357(6) Uani d . 1 C
C10 0.9301(3) 0.44090(10) 0.6793(4) 0.0373(6) Uani d . 1 C
C11 0.4461(3) 0.89230(10) 0.2167(4) 0.0372(6) Uani d . 1 C
C12 0.4735(2) 0.94810(10) 0.1024(3) 0.0292(5) Uani d . 1 C
C13 0.5031(3) 1.00650(10) 0.1934(4) 0.0312(5) Uani d . 1 C
C14 0.5299(3) 1.05780(10) 0.0927(4) 0.0332(5) Uani d . 1 C
H1w1 0.584(3) 0.8440(10) 0.582(3) 0.040(10) Uiso d D 1 H
H1w2 0.593(3) 0.814(2) 0.750(4) 0.050(10) Uiso d D 1 H
H2w1 0.423(5) 0.782(2) 0.909(3) 0.090(10) Uiso d D 1 H
H2w2 0.425(4) 0.7360(10) 0.784(5) 0.050(10) Uiso d D 1 H
H1 1.1513 0.7466 0.9194 0.059 Uiso calc R 1 H
H2 1.2028 0.6425 0.9153 0.058 Uiso calc R 1 H
H4 0.7615 0.6119 0.6505 0.063 Uiso calc R 1 H
H5 0.7214 0.7161 0.6605 0.064 Uiso calc R 1 H
H6 1.2800 0.4422 0.8958 0.046 Uiso calc R 1 H
H7 1.2415 0.5469 0.9172 0.042 Uiso calc R 1 H
H9 0.7996 0.5174 0.6326 0.043 Uiso calc R 1 H
H10 0.8503 0.4137 0.6191 0.045 Uiso calc R 1 H
H13 0.5048 1.0112 0.3234 0.037 Uiso calc R 1 H
H14 0.5504 1.0964 0.1560 0.040 Uiso calc R 1 H

loop_
_atom_site_aniso_label
_atom_site_aniso_U_11
_atom_site_aniso_U_22
_atom_site_aniso_U_33
_atom_site_aniso_U_12
_atom_site_aniso_U_13
_atom_site_aniso_U_23
Cu1 0.0460(2) 0.0180(2) 0.0513(2) 0.00002(12) 0.01356(17) 0.00079(12)
O1 0.0480(10) 0.0430(10) 0.0410(10) 0.0056(8) 0.0144(9) 0.0120(10)
O2 0.123(2) 0.0330(10) 0.068(2) -0.0126(12) 0.0481(16) 0.0010(10)
O1w 0.0360(10) 0.0500(10) 0.071(2) 0.0060(10) 0.0140(10) 0.0260(10)
O2w 0.110(10) 0.0420(10) 0.081(2) -0.0160(10) 0.056(2) -0.0090(10)
N1 0.0350(10) 0.0200(10) 0.0490(10) 0.0000(10) 0.0130(10) 0.0000(10)
N2 0.0330(10) 0.0190(10) 0.0430(10) 0.0010(10) 0.0140(10) 0.0010(10)
C1 0.0330(10) 0.0270(10) 0.080(2) -0.0050(10) 0.0110(10) -0.0090(10)
C2 0.0270(10) 0.0270(10) 0.081(2) 0.0020(10) 0.0060(10) -0.0060(10)
C3 0.0280(10) 0.0220(10) 0.0350(10) 0.0010(10) 0.0110(10) 0.0020(10)
C4 0.0270(10) 0.0240(10) 0.092(2) 0.0000(10) 0.0020(10) -0.0100(10)
C5 0.0290(10) 0.0260(10) 0.089(2) 0.0040(10) 0.0020(10) -0.0020(10)
C6 0.0290(10) 0.0250(10) 0.055(2) 0.0030(10) 0.0060(10) 0.0030(10)
C7 0.0280(10) 0.0220(10) 0.048(2) -0.0010(10) 0.0060(10) -0.0010(10)
C8 0.0290(10) 0.0210(10) 0.0330(10) 0.0010(10) 0.0120(10) 0.0010(10)
C9 0.0250(10) 0.0240(10) 0.053(2) 0.0010(10) 0.0090(10) -0.0030(10)
C10 0.0300(10) 0.0250(10) 0.053(2) -0.0060(10) 0.0100(10) -0.0050(10)
C11 0.0360(10) 0.0300(10) 0.046(2) 0.0070(10) 0.0150(10) 0.0060(10)
C12 0.0230(10) 0.0280(10) 0.0350(10) 0.0070(10) 0.0090(10) 0.0070(10)
C13 0.0270(10) 0.0360(10) 0.0310(10) 0.0060(10) 0.0100(10) 0.0020(10)
C14 0.0300(10) 0.0280(10) 0.0400(10) 0.0030(10) 0.0100(10) -0.0030(10)

loop_
_atom_type_symbol
_atom_type_description
_atom_type_scat_dispersion_real
_atom_type_scat_dispersion_imag
_atom_type_scat_source
C C 0.0033 0.0016 'International Tables Vol C Tables 4.2.6.8 and 6.1.1.4'
H H 0.0000 0.0000 'International Tables Vol C Tables 4.2.6.8 and 6.1.1.4'
N N 0.0061 0.0033 'International Tables Vol C Tables 4.2.6.8 and 6.1.1.4'
O O 0.0106 0.0060 'International Tables Vol C Tables 4.2.6.8 and 6.1.1.4'
Cu Cu 0.3201 1.2651 'International Tables Vol C Tables 4.2.6.8 and 6.1.1.4'

loop_
_geom_angle_atom_site_label_1
_geom_angle_atom_site_label_2
_geom_angle_atom_site_label_3
_geom_angle_site_symmetry_1
_geom_angle_site_symmetry_3
_geom_angle
_geom_angle_publ_flag
O1w Cu1 N1 . . 100.30(10) yes
O1w Cu1 N2 . 2_756 102.70(10) yes
N1 Cu1 N2 . 2_756 156.60(10) yes
C1 N1 C5 . . 116.3(2) no
C1 N1 Cu1 . . 123.4(2) no
C5 N1 Cu1 . . 120.1(2) no
C10 N2 C6 . . 116.8(2) no
C10 N2 Cu1 . 2_746 122.3(2) no
C6 N2 Cu1 . 2_746 120.9(2) no
N1 C1 C2 . . 123.5(2) no
C1 C2 C3 . . 120.0(2) no
C4 C3 C2 . . 115.9(2) no
C4 C3 C8 . . 122.1(2) no
C2 C3 C8 . . 122.0(2) no
C5 C4 C3 . . 121.1(2) no
N1 C5 C4 . . 123.3(2) no
N2 C6 C7 . . 123.4(2) no
C6 C7 C8 . . 120.1(2) no
C7 C8 C9 . . 116.3(2) no
C7 C8 C3 . . 121.9(2) no
C9 C8 C3 . . 121.8(2) no
C10 C9 C8 . . 120.2(2) no
N2 C10 C9 . . 123.2(2) no
O2 C11 O1 . . 125.4(3) no
O2 C11 C12 . . 117.7(2) no
O1 C11 C12 . . 117.0(2) no
C14 C12 C13 3_675 . 118.7(2) no
C14 C12 C11 3_675 . 121.4(2) no
C13 C12 C11 . . 119.9(2) no
C14 C13 C12 . . 120.8(2) no
C13 C14 C12 . 3_675 120.5(2) no
Cu1 O1w H1w1 . . 123(2) no
Cu1 O1w H1w2 . . 130(2) no
H1w1 O1w H1w2 . . 107(3) no
H2w1 O2w H2w2 . . 105(3) no
N1 C1 H1 . . 118.3 no
C2 C1 H1 . . 118.3 no
C1 C2 H2 . . 120.0 no
C3 C2 H2 . . 120.0 no
C5 C4 H4 . . 119.5 no
C3 C4 H4 . . 119.5 no
N1 C5 H5 . . 118.4 no
C4 C5 H5 . . 118.4 no
N2 C6 H6 . . 118.3 no
C7 C6 H6 . . 118.3 no
C6 C7 H7 . . 120.0 no
C8 C7 H7 . . 120.0 no
C10 C9 H9 . . 119.9 no
C8 C9 H9 . . 119.9 no
N2 C10 H10 . . 118.4 no
C9 C10 H10 . . 118.4 no
C14 C13 H13 . . 119.6 no
C12 C13 H13 . . 119.6 no
C13 C14 H14 . . 119.7 no
C12 C14 H14 3_675 . 119.7 no

loop_
_geom_bond_atom_site_label_1
_geom_bond_atom_site_label_2
_geom_bond_site_symmetry_2
_geom_bond_distance
_geom_bond_publ_flag
Cu1 O1w . 2.185(2) yes
Cu1 N1 . 1.912(2) yes
Cu1 N2 2_756 1.915(2) yes
O1 C11 . 1.246(3) no
O2 C11 . 1.244(3) no
N1 C1 . 1.336(3) no
N1 C5 . 1.337(3) no
N2 C10 . 1.338(3) no
N2 C6 . 1.340(3) no
C1 C2 . 1.377(3) no
C2 C3 . 1.390(3) no
C3 C4 . 1.375(3) no
C3 C8 . 1.482(3) no
C4 C5 . 1.367(4) no
C6 C7 . 1.377(3) no
C7 C8 . 1.385(3) no
C8 C9 . 1.397(3) no
C9 C10 . 1.374(3) no
C11 C12 . 1.521(3) no
C12 C14 3_675 1.391(3) no
C12 C13 . 1.391(3) no
C13 C14 . 1.383(3) no
C14 C12 3_675 1.391(3) no
O1w H1w1 . 0.840(10) no
O1w H1w2 . 0.830(10) no
O2w H2w1 . 0.850(10) no
O2w H2w2 . 0.840(10) no
C1 H1 . 0.93 no
C2 H2 . 0.93 no
C4 H4 . 0.93 no
C5 H5 . 0.93 no
C6 H6 . 0.93 no
C7 H7 . 0.93 no
C9 H9 . 0.93 no
C10 H10 . 0.93 no
C13 H13 . 0.93 no
C14 H14 . 0.93 no

loop_
_geom_hbond_atom_site_label_D
_geom_hbond_atom_site_label_H
_geom_hbond_atom_site_label_A
_geom_hbond_site_symmetry_A
_geom_hbond_distance_DH
_geom_hbond_distance_HA
_geom_hbond_distance_DA
_geom_hbond_angle_DHA
_geom_hbond_publ_flag
O1w H1w1 O1 . 0.840(10) 1.850(10) 2.657(3) 162(3) yes
O1w H1w2 O2w . 0.830(10) 1.92(2) 2.710(3) 159(3) yes
O2w H2w1 O2 1_556 0.850(10) 2.07(2) 2.834(4) 151(4) yes
O2w H2w2 O2 4_576 0.840(10) 2.00(2) 2.772(3) 151(3) yes

loop_
_geom_torsion_atom_site_label_1
_geom_torsion_atom_site_label_2
_geom_torsion_atom_site_label_3
_geom_torsion_atom_site_label_4
_geom_torsion_site_symmetry_1
_geom_torsion_site_symmetry_4
_geom_torsion
_geom_torsion_publ_flag
N2 Cu1 N1 C1 2_756 . 22.9(4) no
O1w Cu1 N1 C1 . . -169.1(2) no
N2 Cu1 N1 C5 2_756 . -152.2(2) no
O1w Cu1 N1 C5 . . 15.9(3) no
C5 N1 C1 C2 . . 1.7(5) no
Cu1 N1 C1 C2 . . -173.5(3) no
N1 C1 C2 C3 . . -0.8(5) no
C1 C2 C3 C4 . . -0.2(5) no
C1 C2 C3 C8 . . 179.3(3) no
C2 C3 C4 C5 . . 0.3(5) no
C8 C3 C4 C5 . . -179.3(3) no
C1 N1 C5 C4 . . -1.6(5) no
Cu1 N1 C5 C4 . . 173.8(3) no
C3 C4 C5 N1 . . 0.7(5) no
C10 N2 C6 C7 . . -0.4(4) no
Cu1 N2 C6 C7 2_746 . 178.3(2) no
N2 C6 C7 C8 . . -0.4(4) no
C6 C7 C8 C9 . . 1.2(4) no
C6 C7 C8 C3 . . -178.6(2) no
C4 C3 C8 C7 . . -178.4(3) no
C2 C3 C8 C7 . . 2.1(4) no
C4 C3 C8 C9 . . 1.8(4) no
C2 C3 C8 C9 . . -177.7(3) no
C7 C8 C9 C10 . . -1.2(4) no
C3 C8 C9 C10 . . 178.6(2) no
C6 N2 C10 C9 . . 0.4(4) no
Cu1 N2 C10 C9 2_746 . -178.2(2) no
C8 C9 C10 N2 . . 0.4(4) no
O2 C11 C12 C14 . 3_675 -7.9(4) no
O1 C11 C12 C14 . 3_675 172.9(2) no
O2 C11 C12 C13 . . 172.3(3) no
O1 C11 C12 C13 . . -7.0(3) no
C14 C12 C13 C14 3_675 . -0.6(4) no
C11 C12 C13 C14 . . 179.3(2) no
C12 C13 C14 C12 . 3_675 0.6(4) no
